data_8100959
loop_
_publ_author_name
'Peters, Eva-Maria'
'Peters, Karl'
'Seyberlich, Birgit'
'Tochtermann, Werner'

_publ_section_title
;
Crystal structure of (3R,5R)-(+)-3-methyl-1-oxa-spiro[4.10]pentadec-
9-en-2,6-dione, (OCOCHCH~3~CH~2~)(C)(COC~9~H~16~)
;
_journal_issue 2
_journal_name_full 'Zeitschrift f\"ur Kristallographie - New Crystal Structures'
_journal_page_first 225
_journal_page_last 226
_journal_volume 216
_journal_year 2001
_chemical_formula_structural 'OCOCCH3 CH2)(C)(COC9 H16)'
_chemical_formula_sum 'C15 H22 O3'
_chemical_formula_weight 250.33
_space_group_IT_number 19
_symmetry_cell_setting orthorhombic
_symmetry_space_group_name_Hall 'P 2ac 2ab'
_symmetry_space_group_name_H-M 'P 21 21 21'
_cell_angle_alpha 90.00
_cell_angle_beta 90.00
_cell_angle_gamma 90.00
_cell_formula_units_Z 4
_cell_length_a 8.1150(10)
_cell_length_b 8.7060(10)
_cell_length_c 19.989(2)
_cell_measurement_temperature 293(2)
_cell_volume 1412.2(3)
_diffrn_ambient_temperature 293(2)
_exptl_crystal_density_diffrn 1.177
_cod_database_code 8100959

loop_
_symmetry_equiv_pos_as_xyz
'x, y, z'
'-x+1/2, -y, z+1/2'
'-x, y+1/2, -z+1/2'
'x+1/2, -y+1/2, -z'

loop_
_atom_site_label
_atom_site_type_symbol
_atom_site_fract_x
_atom_site_fract_y
_atom_site_fract_z
_atom_site_U_iso_or_equiv
_atom_site_adp_type
_atom_site_occupancy
_atom_site_symmetry_multiplicity
_atom_site_calc_flag
_atom_site_refinement_flags
_atom_site_disorder_assembly
_atom_site_disorder_group
O1 O 0.91381(16) 0.28852(14) 0.17057(6) 0.0525(3) Uani 1 4 d . . .
C2 C 1.0259(2) 0.1910(2) 0.19789(9) 0.0534(4) Uani 1 4 d . . .
O2 O 1.1150(2) 0.2330(2) 0.24188(7) 0.0799(5) Uani 1 4 d . . .
C3 C 1.0160(3) 0.0360(2) 0.16505(9) 0.0554(5) Uani 1 4 d . . .
H3 H 0.9466 -0.0309 0.1927 0.080 Uiso 1 4 calc R . .
C4 C 0.9246(3) 0.0703(2) 0.09997(9) 0.0543(4) Uani 1 4 d . . .
H4A H 0.8542 -0.0149 0.0873 0.080 Uiso 1 4 calc R . .
H4B H 1.0013 0.0911 0.0639 0.080 Uiso 1 4 calc R . .
C5 C 0.8215(2) 0.21437(19) 0.11701(8) 0.0458(4) Uani 1 4 d . . .
C6 C 0.8218(2) 0.3194(2) 0.05579(8) 0.0472(4) Uani 1 4 d . . .
O6 O 0.73069(18) 0.28752(17) 0.00992(6) 0.0658(4) Uani 1 4 d . . .
C7 C 0.9407(3) 0.4513(2) 0.05223(10) 0.0576(5) Uani 1 4 d . . .
H7A H 0.9635 0.4742 0.0057 0.080 Uiso 1 4 calc R . .
H7B H 1.0436 0.4211 0.0732 0.080 Uiso 1 4 calc R . .
C8 C 0.8759(2) 0.5970(2) 0.08663(11) 0.0596(5) Uani 1 4 d . . .
H8A H 0.8448 0.5719 0.1322 0.080 Uiso 1 4 calc R . .
H8B H 0.9641 0.6721 0.0887 0.080 Uiso 1 4 calc R . .
C9 C 0.7317(3) 0.6670(2) 0.05197(11) 0.0667(6) Uani 1 4 d . . .
H9 H 0.7461 0.6901 0.0069 0.080 Uiso 1 4 calc R . .
C10 C 0.5868(3) 0.6998(3) 0.07736(12) 0.0738(6) Uani 1 4 d . . .
H10 H 0.5131 0.7469 0.0482 0.080 Uiso 1 4 calc R . .
C11 C 0.5237(3) 0.6725(3) 0.14618(12) 0.0780(7) Uani 1 4 d . . .
H11A H 0.4826 0.7683 0.1645 0.080 Uiso 1 4 calc R . .
H11B H 0.6135 0.6377 0.1744 0.080 Uiso 1 4 calc R . .
C12 C 0.3861(3) 0.5530(3) 0.14711(12) 0.0771(7) Uani 1 4 d . . .
H12A H 0.3444 0.5436 0.1924 0.080 Uiso 1 4 calc R . .
H12B H 0.2963 0.5888 0.1191 0.080 Uiso 1 4 calc R . .
C13 C 0.4409(3) 0.3950(3) 0.12272(11) 0.0663(5) Uani 1 4 d . . .
H13A H 0.3440 0.3325 0.1146 0.080 Uiso 1 4 calc R . .
H13B H 0.4985 0.4068 0.0805 0.080 Uiso 1 4 calc R . .
C14 C 0.5527(3) 0.3112(3) 0.17173(10) 0.0743(6) Uani 1 4 d . . .
H14A H 0.4859 0.2738 0.2086 0.080 Uiso 1 4 calc R . .
H14B H 0.6308 0.3844 0.1900 0.080 Uiso 1 4 calc R . .
C15 C 0.6490(2) 0.1755(3) 0.14247(10) 0.0623(5) Uani 1 4 d . . .
H15A H 0.6586 0.0968 0.1766 0.080 Uiso 1 4 calc R . .
H15B H 0.5859 0.1324 0.1058 0.080 Uiso 1 4 calc R . .
C16 C 1.1832(3) -0.0377(3) 0.15786(13) 0.0783(7) Uani 1 4 d . . .
H16A H 1.1714 -0.1366 0.1372 0.080 Uiso 1 4 calc R . .
H16B H 1.2323 -0.0496 0.2012 0.080 Uiso 1 4 calc R . .
H16C H 1.2523 0.0262 0.1306 0.080 Uiso 1 4 calc R . .

loop_
_atom_site_aniso_label
_atom_site_aniso_U_11
_atom_site_aniso_U_22
_atom_site_aniso_U_33
_atom_site_aniso_U_23
_atom_site_aniso_U_13
_atom_site_aniso_U_12
O1 0.0636(7) 0.0467(6) 0.0472(6) -0.0063(5) -0.0103(6) 0.0107(6)
C2 0.0596(10) 0.0571(10) 0.0435(8) 0.0024(8) -0.0024(8) 0.0112(9)
O2 0.0886(11) 0.0895(11) 0.0617(8) -0.0160(8) -0.0296(8) 0.0233(9)
C3 0.0646(12) 0.0463(9) 0.0554(10) 0.0090(8) -0.0002(9) 0.0093(9)
C4 0.0622(11) 0.0413(8) 0.0595(10) -0.0043(8) -0.0046(9) 0.0055(9)
C5 0.0502(8) 0.0424(8) 0.0448(8) -0.0018(7) -0.0045(7) 0.0024(8)
C6 0.0490(9) 0.0499(9) 0.0428(8) -0.0037(7) 0.0015(7) 0.0108(8)
O6 0.0754(9) 0.0729(9) 0.0492(6) -0.0013(7) -0.0123(7) 0.0029(8)
C7 0.0575(11) 0.0568(10) 0.0585(10) 0.0070(9) 0.0093(9) 0.0030(10)
C8 0.0524(11) 0.0493(9) 0.0771(13) -0.0038(9) -0.0052(10) -0.0013(9)
C9 0.0738(13) 0.0516(10) 0.0747(13) 0.0111(10) -0.0102(12) 0.0039(11)
C10 0.0691(13) 0.0631(12) 0.0893(15) 0.0017(12) -0.0203(12) 0.0194(12)
C11 0.0635(13) 0.0826(15) 0.0877(16) -0.0309(13) -0.0109(12) 0.0261(12)
C12 0.0522(12) 0.1045(18) 0.0746(13) -0.0097(13) 0.0006(11) 0.0235(13)
C13 0.0496(10) 0.0837(14) 0.0655(12) -0.0027(11) -0.0034(10) 0.0054(11)
C14 0.0612(11) 0.1099(18) 0.0519(10) 0.0038(12) 0.0080(10) 0.0180(14)
C15 0.0559(11) 0.0673(12) 0.0638(11) 0.0141(10) 0.0016(9) -0.0001(10)
C16 0.0817(15) 0.0677(13) 0.0855(15) -0.0070(12) -0.0127(13) 0.0290(13)

loop_
_geom_bond_atom_site_label_1
_geom_bond_atom_site_label_2
_geom_bond_distance
_geom_bond_site_symmetry_2
_geom_bond_publ_flag
O1 C2 1.359(2) . ?
O1 C5 1.4575(19) . ?
C2 O2 1.196(2) . ?
C2 C3 1.503(3) . ?
C3 C16 1.508(3) . ?
C3 C4 1.527(3) . ?
C3 H3 0.9800 . ?
C4 C5 1.546(2) . ?
C4 H4A 0.9700 . ?
C4 H4B 0.9700 . ?
C5 C15 1.527(3) . ?
C5 C6 1.527(2) . ?
C6 O6 1.210(2) . ?
C6 C7 1.502(3) . ?
C7 C8 1.536(3) . ?
C7 H7A 0.9700 . ?
C7 H7B 0.9700 . ?
C8 C9 1.491(3) . ?
C8 H8A 0.9700 . ?
C8 H8B 0.9700 . ?
C9 C10 1.312(3) . ?
C9 H9 0.9300 . ?
C10 C11 1.487(4) . ?
C10 H10 0.9300 . ?
C11 C12 1.526(4) . ?
C11 H11A 0.9700 . ?
C11 H11B 0.9700 . ?
C12 C13 1.526(3) . ?
C12 H12A 0.9700 . ?
C12 H12B 0.9700 . ?
C13 C14 1.522(3) . ?
C13 H13A 0.9700 . ?
C13 H13B 0.9700 . ?
C14 C15 1.532(3) . ?
C14 H14A 0.9700 . ?
C14 H14B 0.9700 . ?
C15 H15A 0.9700 . ?
C15 H15B 0.9700 . ?
C16 H16A 0.9600 . ?
C16 H16B 0.9600 . ?
C16 H16C 0.9600 . ?

loop_
_cod_related_entry_id
_cod_related_entry_database
_cod_related_entry_code
1 ChemSpider 21183636
